data_7718781
loop_
_publ_author_name
'Gorai, Tumpa'
'Lovitt, June I.'
'Twamley, Brendan'
'Luis, Ena T.'
'Gunnlaugsson, Thorfinnur'

_publ_section_title
;
 Hierarchical lanthanide-based self-assembly complexes that undergo
 reversible luminescent response to both temperature changes and chemical
 reactions within competitive media.
;
_journal_issue 25
_journal_name_full 'Dalton transactions (Cambridge, England : 2003)'
_journal_page_first 10022
_journal_page_last 10029
_journal_paper_doi 10.1039/d5dt00831j
_journal_volume 54
_journal_year 2025
_chemical_absolute_configuration syn
_chemical_formula_moiety '2(C2 H7 O S), 2(C31 H27 N3 O3)'
_chemical_formula_sum 'C66 H69 N6 O8 S2'
_chemical_formula_weight 1138.39
_space_group_crystal_system orthorhombic
_space_group_IT_number 19
_space_group_name_Hall 'P 2ac 2ab'
_space_group_name_H-M_alt 'P 21 21 21'
_atom_sites_solution_hydrogens geom
_atom_sites_solution_primary dual
_audit_creation_date 2024-12-10
_audit_creation_method
;
Olex2 1.2
(compiled 2018.05.29 svn.r3508 for OlexSys, GUI svn.r5506)
;
_audit_update_record
;
2025-04-24 deposited with the CCDC.	2025-05-22 downloaded from the CCDC.
;
_cell_angle_alpha 90
_cell_angle_beta 90
_cell_angle_gamma 90
_cell_formula_units_Z 4
_cell_length_a 13.2792(4)
_cell_length_b 16.8732(6)
_cell_length_c 26.4228(8)
_cell_measurement_reflns_used 9976
_cell_measurement_temperature 100.0
_cell_measurement_theta_max 59.85
_cell_measurement_theta_min 3.11
_cell_volume 5920.4(3)
_computing_cell_refinement 'SAINT V8.38A (Bruker, 2018)'
_computing_data_collection 'APEX 3 (Bruker, 2017) '
_computing_data_reduction 'SAINT V8.38A (Bruker, 2018)'
_computing_molecular_graphics 'Olex2 1.5 (Dolomanov et al., 2009)'
_computing_publication_material 'Olex2 1.5 (Dolomanov et al., 2009)'
_computing_structure_refinement 'ShelXL (Sheldrick, 2015)'
_computing_structure_solution 'ShelXT (Sheldrick, 2015)'
_diffrn_ambient_temperature 100.0
_diffrn_detector_area_resol_mean 8.33
_diffrn_detector_type APEX2
_diffrn_measured_fraction_theta_full 0.987
_diffrn_measured_fraction_theta_max 0.987
_diffrn_measurement_device 'Kappa diffractometer'
_diffrn_measurement_device_type 'Bruker Apex Kappa Duo Imus CuKa'
_diffrn_measurement_method '\w and \f scans'
_diffrn_radiation_collimation 'focusing mirrors'
_diffrn_radiation_detector APEX2
_diffrn_radiation_monochromator 'mirror optics'
_diffrn_radiation_probe x-ray
_diffrn_radiation_type CuK\a
_diffrn_radiation_wavelength 1.54178
_diffrn_radiation_xray_symbol K-L~3~
_diffrn_reflns_av_R_equivalents 0.1631
_diffrn_reflns_av_unetI/netI 0.0695
_diffrn_reflns_Laue_measured_fraction_full 0.987
_diffrn_reflns_Laue_measured_fraction_max 0.987
_diffrn_reflns_limit_h_max 15
_diffrn_reflns_limit_h_min -15
_diffrn_reflns_limit_k_max 18
_diffrn_reflns_limit_k_min -19
_diffrn_reflns_limit_l_max 30
_diffrn_reflns_limit_l_min -30
_diffrn_reflns_number 106332
_diffrn_reflns_point_group_measured_fraction_full 0.984
_diffrn_reflns_point_group_measured_fraction_max 0.984
_diffrn_reflns_theta_full 62.736
_diffrn_reflns_theta_max 62.736
_diffrn_reflns_theta_min 3.107
_diffrn_source 'microfocus sealed X-ray tube'
_diffrn_source_current 0.59
_diffrn_source_power 0.0293053
_diffrn_source_type 'Incoatec I\ms'
_diffrn_source_voltage 49.67
_diffrn_standards_number 0
_exptl_absorpt_coefficient_mu 1.310
_exptl_absorpt_correction_T_max 0.7522
_exptl_absorpt_correction_T_min 0.6174
_exptl_absorpt_correction_type multi-scan
_exptl_absorpt_process_details
'SADABS-2016/2 (Bruker,2016/2) was used for absorption correction. wR2(int) was 0.1286 before and 0.0946 after correction. The Ratio of minimum to maximum transmission is 0.8208. The \l/2 correction factor is Not present.'
_exptl_crystal_colour 'clear whiteish colourless'
_exptl_crystal_colour_lustre clear
_exptl_crystal_colour_modifier whiteish
_exptl_crystal_colour_primary colourless
_exptl_crystal_density_diffrn 1.277
_exptl_crystal_density_method 'not measured'
_exptl_crystal_description block
_exptl_crystal_F_000 2412
_exptl_crystal_size_max 0.13
_exptl_crystal_size_mid 0.06
_exptl_crystal_size_min 0.05
_refine_diff_density_max 0.280
_refine_diff_density_min -0.250
_refine_diff_density_rms 0.064
_refine_ls_abs_structure_details
;
 Flack x determined using 2534 quotients [(I+)-(I-)]/[(I+)+(I-)]
 (Parsons, Flack and Wagner, Acta Cryst. B69 (2013) 249-259).
;
_refine_ls_abs_structure_Flack 0.017(16)
_refine_ls_extinction_coef 0.00200(18)
_refine_ls_extinction_expression Fc^*^=kFc[1+0.001xFc^2^\l^3^/sin(2\q)]^-1/4^
_refine_ls_extinction_method 'SHELXL-2016/4 (Sheldrick 2016)'
_refine_ls_goodness_of_fit_ref 1.034
_refine_ls_hydrogen_treatment constr
_refine_ls_matrix_type full
_refine_ls_number_parameters 752
_refine_ls_number_reflns 9355
_refine_ls_number_restraints 2
_refine_ls_restrained_S_all 1.034
_refine_ls_R_factor_all 0.0819
_refine_ls_R_factor_gt 0.0582
_refine_ls_shift/su_max 0.000
_refine_ls_shift/su_mean 0.000
_refine_ls_structure_factor_coef Fsqd
_refine_ls_weighting_details 'w=1/[\s^2^(Fo^2^)+(0.0882P)^2^] where P=(Fo^2^+2Fc^2^)/3'
_refine_ls_weighting_scheme calc
_refine_ls_wR_factor_gt 0.1432
_refine_ls_wR_factor_ref 0.1566
_reflns_Friedel_coverage 0.798
_reflns_Friedel_fraction_full 0.981
_reflns_Friedel_fraction_max 0.980
_reflns_number_gt 6939
_reflns_number_total 9355
_reflns_threshold_expression 'I > 2\s(I)'
_cod_data_source_file d5dt00831j2.cif
_cod_data_source_block jil117
_cod_depositor_comments 'Adding full bibliography for 7718781--7718783.cif.'
_cod_database_code 7718781
_shelx_shelxl_version_number 2016/4
_shelx_space_group_comment
;
The symmetry employed for this shelxl refinement is uniquely defined
by the following loop, which should always be used as a source of
symmetry information in preference to the above space-group names.
They are only intended as comments.
;
_olex2_refinement_description
;
1. Fixed Uiso
 At 1.2 times of:
  All C(H) groups, All N(H) groups
 At 1.5 times of:
  All C(H,H,H) groups, All O(H) groups
2. Restrained distances
 H65-H42
 2.2 with sigma of 0.02
 H5-H60
 2.2 with sigma of 0.02
3.a Ternary CH refined with riding coordinates:
 C71(H71), C26(H26), C48(H48), C11(H11)
3.b Aromatic/amide H refined with riding coordinates:
 N70(H70), N10(H10), N25(H25), N47(H47), C74(H74), C40(H40), C75(H75),
 C19(H19), C6(H6), C43(H43), C82(H82), C76(H76), C31(H31), C30(H30), C79(H79),
 C3(H3), C14(H14), C29(H29), C34(H34), C15(H15), C81(H81), C22(H22), C20(H20),
 C51(H51), C21(H21), C35(H35), C57(H57), C52(H52), C53(H53), C56(H56), C16(H16),
  C37(H37), C80(H80), C59(H59), C36(H36), C58(H58)
3.c Idealised Me refined as rotating group:
 C72(H72A,H72B,H72C), C27(H27A,H27B,H27C), C12(H12A,H12B,H12C), C49(H49A,H49B,
 H49C), C67(H67A,H67B,H67C), C62(H62A,H62B,H62C), C63(H63A,H63B,H63C), C66(H66A,
 H66B,H66C)
3.d Idealised tetrahedral OH refined as rotating group:
 O5(H5), O42(H42), O60(H60), O65(H65)
;
_olex2_submission_special_instructions 'No special instructions were received'

loop_
_space_group_symop_operation_xyz
'x, y, z'
'-x+1/2, -y, z+1/2'
'-x, y+1/2, -z+1/2'
'x+1/2, -y+1/2, -z'

loop_
_atom_site_label
_atom_site_type_symbol
_atom_site_fract_x
_atom_site_fract_y
_atom_site_fract_z
_atom_site_U_iso_or_equiv
_atom_site_adp_type
_atom_site_occupancy
_atom_site_site_symmetry_order
_atom_site_calc_flag
_atom_site_refinement_flags_posn
_atom_site_refinement_flags_adp
_atom_site_refinement_flags_occupancy
_atom_site_disorder_assembly
_atom_site_disorder_group
S61 S 0.30694(13) 0.29487(10) 0.90331(7) 0.0417(4) Uani 1 1 d . . . . .
S64 S 0.17134(13) 0.53163(10) 0.65931(7) 0.0442(4) Uani 1 1 d . . . . .
O46 O 0.5003(3) 0.9132(3) 0.50839(16) 0.0386(11) Uani 1 1 d . . . . .
O69 O 0.3435(3) 0.8387(2) 0.75858(16) 0.0366(10) Uani 1 1 d . . . . .
O24 O 0.5069(3) 0.5851(2) 0.82863(16) 0.0375(10) Uani 1 1 d . . . . .
O5 O 0.1742(4) 0.4349(3) 0.81929(18) 0.0480(12) Uani 1 1 d . . . . .
H5 H 0.217929 0.409699 0.835706 0.072 Uiso 1 1 calc DGR . . . .
O9 O 0.0133(3) 0.6806(3) 0.7539(2) 0.0484(12) Uani 1 1 d . . . . .
O42 O 0.3461(4) 0.6782(3) 0.59413(19) 0.0458(12) Uani 1 1 d . . . . .
H42 H 0.304366 0.657833 0.614181 0.069 Uiso 1 1 calc DGR . . . .
O60 O 0.3196(4) 0.3483(3) 0.85860(19) 0.0516(13) Uani 1 1 d . . . . .
H60 H 0.338319 0.321570 0.833497 0.077 Uiso 1 1 calc DGR . . . .
N38 N 0.4328(4) 0.9047(3) 0.63889(19) 0.0326(12) Uani 1 1 d . . . . .
N70 N 0.4211(4) 0.9529(3) 0.73632(19) 0.0312(12) Uani 1 1 d . . . . .
H70 H 0.445774 0.982712 0.711964 0.037 Uiso 1 1 calc R . . . .
O65 O 0.2550(4) 0.5903(3) 0.6634(2) 0.0526(13) Uani 1 1 d . . . . .
H65 H 0.308286 0.566860 0.671676 0.079 Uiso 1 1 calc DGR . . . .
N1 N 0.2735(4) 0.6620(3) 0.78263(19) 0.0339(12) Uani 1 1 d . . . . .
N10 N 0.1411(4) 0.7695(3) 0.7450(2) 0.0359(13) Uani 1 1 d . . . . .
H10 H 0.206582 0.777362 0.746194 0.043 Uiso 1 1 calc R . . . .
N25 N 0.4692(4) 0.7053(3) 0.79499(19) 0.0335(12) Uani 1 1 d . . . . .
H25 H 0.422364 0.737568 0.783592 0.040 Uiso 1 1 calc R . . . .
N47 N 0.5127(4) 1.0059(3) 0.5707(2) 0.0347(12) Uani 1 1 d . . . . .
H47 H 0.507030 1.014482 0.603444 0.042 Uiso 1 1 calc R . . . .
C68 C 0.3818(5) 0.8819(4) 0.7260(2) 0.0337(15) Uani 1 1 d . . . . .
C44 C 0.4430(5) 0.8781(4) 0.5911(2) 0.0335(14) Uani 1 1 d . . . . .
C73 C 0.3225(5) 1.0178(3) 0.8041(2) 0.0318(14) Uani 1 1 d . . . . .
C71 C 0.4225(5) 0.9806(4) 0.7893(2) 0.0314(14) Uani 1 1 d . . . . .
H71 H 0.433124 0.933274 0.811436 0.038 Uiso 1 1 calc R . . . .
C74 C 0.2698(5) 1.0615(4) 0.7697(3) 0.0365(16) Uani 1 1 d . . . . .
H74 H 0.297225 1.068753 0.736790 0.044 Uiso 1 1 calc R . . . .
C23 C 0.4452(5) 0.6319(4) 0.8101(2) 0.0338(15) Uani 1 1 d . . . . .
C2 C 0.3361(5) 0.6069(4) 0.8023(2) 0.0344(15) Uani 1 1 d . . . . .
C45 C 0.4880(5) 0.9343(4) 0.5528(2) 0.0352(15) Uani 1 1 d . . . . .
C4 C 0.2091(5) 0.5084(4) 0.8089(2) 0.0397(16) Uani 1 1 d . . . . .
C13 C 0.1131(5) 0.8745(4) 0.6815(3) 0.0350(15) Uani 1 1 d . . . . .
C50 C 0.6496(5) 1.1012(4) 0.5577(2) 0.0377(16) Uani 1 1 d . . . . .
C28 C 0.6009(5) 0.7664(4) 0.8487(2) 0.0315(14) Uani 1 1 d . . . . .
C77 C 0.1894(5) 1.0461(4) 0.8668(2) 0.0374(15) Uani 1 1 d . . . . .
C40 C 0.3598(5) 0.7776(4) 0.6600(3) 0.0358(15) Uani 1 1 d . . . . .
H40 H 0.331369 0.744329 0.685319 0.043 Uiso 1 1 calc R . . . .
C39 C 0.3914(5) 0.8539(4) 0.6714(2) 0.0350(15) Uani 1 1 d . . . . .
C75 C 0.1759(5) 1.0962(4) 0.7812(2) 0.0371(15) Uani 1 1 d . . . . .
H75 H 0.140382 1.125319 0.756115 0.045 Uiso 1 1 calc R . . . .
C26 C 0.5744(5) 0.7312(4) 0.7976(2) 0.0340(15) Uani 1 1 d . . . . .
H26 H 0.617730 0.683413 0.792587 0.041 Uiso 1 1 calc R . . . .
C41 C 0.3710(5) 0.7512(4) 0.6105(3) 0.0385(17) Uani 1 1 d . . . . .
C19 C 0.0750(5) 0.7541(4) 0.6296(3) 0.0371(16) Uani 1 1 d . . . . .
H19 H 0.050475 0.727172 0.658703 0.044 Uiso 1 1 calc R . . . .
C32 C 0.7226(5) 0.7925(4) 0.9163(2) 0.0389(16) Uani 1 1 d . . . . .
C7 C 0.1775(5) 0.6389(3) 0.7776(2) 0.0346(15) Uani 1 1 d . . . . .
C48 C 0.5485(5) 1.0706(4) 0.5386(2) 0.0345(15) Uani 1 1 d . . . . .
H48 H 0.560004 1.048139 0.504081 0.041 Uiso 1 1 calc R . . . .
C6 C 0.1418(5) 0.5634(4) 0.7896(2) 0.0387(16) Uani 1 1 d . . . . .
H6 H 0.072919 0.550084 0.784780 0.046 Uiso 1 1 calc R . . . .
C8 C 0.1033(5) 0.6981(4) 0.7574(2) 0.0372(15) Uani 1 1 d . . . . .
C72 C 0.5098(5) 1.0379(4) 0.7986(2) 0.0367(15) Uani 1 1 d . . . . .
H72A H 0.572492 1.014451 0.786001 0.055 Uiso 1 1 calc GR . . . .
H72B H 0.516091 1.048174 0.835001 0.055 Uiso 1 1 calc GR . . . .
H72C H 0.496906 1.087880 0.780849 0.055 Uiso 1 1 calc GR . . . .
C43 C 0.4136(5) 0.8033(4) 0.5747(3) 0.0372(15) Uani 1 1 d . . . . .
H43 H 0.421993 0.787758 0.540451 0.045 Uiso 1 1 calc R . . . .
C33 C 0.7006(5) 0.7594(4) 0.8684(2) 0.0333(14) Uani 1 1 d . . . . .
C17 C 0.1506(5) 0.8703(4) 0.5902(3) 0.0385(15) Uani 1 1 d . . . . .
C82 C 0.1532(5) 1.0410(4) 0.9174(3) 0.0412(16) Uani 1 1 d . . . . .
H82 H 0.089264 1.062822 0.925536 0.049 Uiso 1 1 calc R . . . .
C76 C 0.1365(5) 1.0876(4) 0.8286(2) 0.0382(16) Uani 1 1 d . . . . .
H76 H 0.072538 1.109813 0.836021 0.046 Uiso 1 1 calc R . . . .
C31 C 0.6465(5) 0.8336(4) 0.9437(3) 0.0397(16) Uani 1 1 d . . . . .
H31 H 0.661013 0.855030 0.976182 0.048 Uiso 1 1 calc R . . . .
C30 C 0.5527(5) 0.8421(4) 0.9233(2) 0.0394(16) Uani 1 1 d . . . . .
H30 H 0.502400 0.870794 0.941088 0.047 Uiso 1 1 calc R . . . .
C79 C 0.3396(5) 0.9742(4) 0.8945(2) 0.0385(15) Uani 1 1 d . . . . .
H79 H 0.402828 0.950454 0.887227 0.046 Uiso 1 1 calc R . . . .
C78 C 0.2851(5) 1.0115(4) 0.8550(2) 0.0353(15) Uani 1 1 d . . . . .
C3 C 0.3090(5) 0.5305(4) 0.8155(2) 0.0392(15) Uani 1 1 d . . . . .
H3 H 0.357204 0.494292 0.828626 0.047 Uiso 1 1 calc R . . . .
C14 C 0.1468(5) 0.9507(4) 0.6819(3) 0.0430(17) Uani 1 1 d . . . . .
H14 H 0.144587 0.979225 0.712910 0.052 Uiso 1 1 calc R . . . .
C29 C 0.5303(5) 0.8082(4) 0.8757(2) 0.0369(15) Uani 1 1 d . . . . .
H29 H 0.464639 0.814468 0.862040 0.044 Uiso 1 1 calc R . . . .
C34 C 0.7802(5) 0.7223(4) 0.8413(3) 0.0377(16) Uani 1 1 d . . . . .
H34 H 0.767361 0.700146 0.808852 0.045 Uiso 1 1 calc R . . . .
C55 C 0.7376(5) 1.0538(4) 0.5528(3) 0.0427(17) Uani 1 1 d . . . . .
C27 C 0.5970(5) 0.7887(4) 0.7546(3) 0.0401(16) Uani 1 1 d . . . . .
H27A H 0.577309 0.764718 0.722326 0.060 Uiso 1 1 calc GR . . . .
H27B H 0.669232 0.800606 0.754088 0.060 Uiso 1 1 calc GR . . . .
H27C H 0.558981 0.837860 0.759767 0.060 Uiso 1 1 calc GR . . . .
C15 C 0.1850(6) 0.9892(4) 0.6386(3) 0.0443(17) Uani 1 1 d . . . . .
H15 H 0.208667 1.042252 0.640570 0.053 Uiso 1 1 calc R . . . .
C81 C 0.2087(6) 1.0053(4) 0.9543(3) 0.0459(18) Uani 1 1 d . . . . .
H81 H 0.183620 1.003203 0.987987 0.055 Uiso 1 1 calc R . . . .
C22 C 0.1509(5) 0.8286(4) 0.5433(3) 0.0455(18) Uani 1 1 d . . . . .
H22 H 0.178390 0.852889 0.513983 0.055 Uiso 1 1 calc R . . . .
C20 C 0.0726(6) 0.7168(4) 0.5838(3) 0.0472(18) Uani 1 1 d . . . . .
H20 H 0.044114 0.665306 0.581216 0.057 Uiso 1 1 calc R . . . .
C51 C 0.6569(6) 1.1751(4) 0.5789(2) 0.0426(17) Uani 1 1 d . . . . .
H51 H 0.598477 1.207462 0.581120 0.051 Uiso 1 1 calc R . . . .
C18 C 0.1134(5) 0.8322(4) 0.6347(3) 0.0379(16) Uani 1 1 d . . . . .
C21 C 0.1119(6) 0.7539(5) 0.5403(3) 0.0477(19) Uani 1 1 d . . . . .
H21 H 0.111170 0.726832 0.508730 0.057 Uiso 1 1 calc R . . . .
C11 C 0.0745(5) 0.8345(4) 0.7294(3) 0.0404(16) Uani 1 1 d . . . . .
H11 H 0.007549 0.810670 0.721110 0.048 Uiso 1 1 calc R . . . .
C35 C 0.8753(6) 0.7182(4) 0.8613(3) 0.0486(19) Uani 1 1 d . . . . .
H35 H 0.927865 0.693995 0.842434 0.058 Uiso 1 1 calc R . . . .
C57 C 0.8267(6) 0.9382(5) 0.5202(3) 0.053(2) Uani 1 1 d . . . . .
H57 H 0.825924 0.889459 0.502192 0.063 Uiso 1 1 calc R . . . .
C52 C 0.7503(6) 1.2043(5) 0.5977(3) 0.0495(18) Uani 1 1 d . . . . .
H52 H 0.753531 1.255395 0.612681 0.059 Uiso 1 1 calc R . . . .
C53 C 0.8331(6) 1.1601(5) 0.5944(3) 0.053(2) Uani 1 1 d . . . . .
H53 H 0.894539 1.179606 0.607958 0.063 Uiso 1 1 calc R . . . .
C12 C 0.0588(6) 0.8899(4) 0.7748(3) 0.0485(19) Uani 1 1 d . . . . .
H12A H 0.030452 0.859773 0.803080 0.073 Uiso 1 1 calc GR . . . .
H12B H 0.012399 0.932539 0.765308 0.073 Uiso 1 1 calc GR . . . .
H12C H 0.123643 0.912712 0.784861 0.073 Uiso 1 1 calc GR . . . .
C56 C 0.7385(6) 0.9790(4) 0.5281(3) 0.0455(18) Uani 1 1 d . . . . .
H56 H 0.676837 0.956786 0.516724 0.055 Uiso 1 1 calc R . . . .
C16 C 0.1871(5) 0.9491(4) 0.5941(3) 0.0434(16) Uani 1 1 d . . . . .
H16 H 0.213728 0.974331 0.564827 0.052 Uiso 1 1 calc R . . . .
C37 C 0.8212(5) 0.7851(4) 0.9364(3) 0.0492(18) Uani 1 1 d . . . . .
H37 H 0.835443 0.805491 0.969135 0.059 Uiso 1 1 calc R . . . .
C49 C 0.4659(5) 1.1334(4) 0.5338(3) 0.0447(18) Uani 1 1 d . . . . .
H49A H 0.406420 1.109970 0.517795 0.067 Uiso 1 1 calc GR . . . .
H49B H 0.490461 1.177551 0.513109 0.067 Uiso 1 1 calc GR . . . .
H49C H 0.447894 1.153042 0.567567 0.067 Uiso 1 1 calc GR . . . .
C80 C 0.3028(6) 0.9717(4) 0.9430(3) 0.0488(18) Uani 1 1 d . . . . .
H80 H 0.341125 0.947221 0.968986 0.059 Uiso 1 1 calc R . . . .
C54 C 0.8313(6) 1.0839(5) 0.5708(3) 0.0507(19) Uani 1 1 d . . . . .
C67 C 0.2206(6) 0.4395(4) 0.6811(3) 0.0495(19) Uani 1 1 d . . . . .
H67A H 0.282347 0.426975 0.662409 0.074 Uiso 1 1 calc GR . . . .
H67B H 0.170781 0.397610 0.675556 0.074 Uiso 1 1 calc GR . . . .
H67C H 0.235884 0.443410 0.717298 0.074 Uiso 1 1 calc GR . . . .
C59 C 0.9209(6) 1.0390(6) 0.5645(3) 0.060(2) Uani 1 1 d . . . . .
H59 H 0.982605 1.057868 0.578092 0.071 Uiso 1 1 calc R . . . .
C36 C 0.8955(6) 0.7493(5) 0.9094(3) 0.057(2) Uani 1 1 d . . . . .
H36 H 0.961409 0.745411 0.923245 0.068 Uiso 1 1 calc R . . . .
C62 C 0.1781(6) 0.2680(4) 0.9037(3) 0.0527(19) Uani 1 1 d . . . . .
H62A H 0.136681 0.315712 0.907673 0.079 Uiso 1 1 calc GR . . . .
H62B H 0.165215 0.231810 0.932004 0.079 Uiso 1 1 calc GR . . . .
H62C H 0.161074 0.241736 0.871806 0.079 Uiso 1 1 calc GR . . . .
C63 C 0.3564(5) 0.2018(4) 0.8846(3) 0.0468(18) Uani 1 1 d . . . . .
H63A H 0.322679 0.184060 0.853657 0.070 Uiso 1 1 calc GR . . . .
H63B H 0.345064 0.162925 0.911618 0.070 Uiso 1 1 calc GR . . . .
H63C H 0.428850 0.206869 0.878336 0.070 Uiso 1 1 calc GR . . . .
C58 C 0.9183(6) 0.9685(6) 0.5389(3) 0.065(2) Uani 1 1 d . . . . .
H58 H 0.978948 0.939751 0.533684 0.078 Uiso 1 1 calc R . . . .
C66 C 0.1638(8) 0.5050(5) 0.5943(3) 0.069(3) Uani 1 1 d . . . . .
H66A H 0.142448 0.551038 0.574466 0.103 Uiso 1 1 calc GR . . . .
H66B H 0.114771 0.462062 0.590165 0.103 Uiso 1 1 calc GR . . . .
H66C H 0.230018 0.487132 0.582593 0.103 Uiso 1 1 calc GR . . . .

loop_
_atom_site_aniso_label
_atom_site_aniso_U_11
_atom_site_aniso_U_22
_atom_site_aniso_U_33
_atom_site_aniso_U_23
_atom_site_aniso_U_13
_atom_site_aniso_U_12
S61 0.0426(10) 0.0407(9) 0.0418(9) 0.0003(7) -0.0010(8) -0.0031(7)
S64 0.0419(10) 0.0460(10) 0.0448(10) -0.0049(8) -0.0011(8) 0.0023(8)
O46 0.042(3) 0.043(3) 0.031(3) 0.001(2) -0.001(2) -0.001(2)
O69 0.039(3) 0.038(2) 0.034(2) 0.006(2) 0.003(2) -0.004(2)
O24 0.039(3) 0.038(2) 0.035(2) 0.005(2) -0.003(2) 0.009(2)
O5 0.056(3) 0.037(3) 0.051(3) 0.008(2) -0.007(3) -0.011(2)
O9 0.031(3) 0.052(3) 0.062(3) 0.004(2) -0.005(2) -0.006(2)
O42 0.050(3) 0.038(3) 0.049(3) -0.011(2) 0.007(2) -0.010(2)
O60 0.059(3) 0.045(3) 0.051(3) 0.006(2) 0.012(3) 0.001(3)
N38 0.032(3) 0.037(3) 0.029(3) 0.001(2) 0.001(2) 0.002(2)
N70 0.030(3) 0.030(3) 0.033(3) -0.001(2) 0.005(2) -0.002(2)
O65 0.050(3) 0.043(3) 0.065(3) 0.003(3) -0.005(3) -0.009(2)
N1 0.032(3) 0.038(3) 0.031(3) -0.001(2) -0.002(2) 0.000(2)
N10 0.031(3) 0.036(3) 0.041(3) 0.001(2) -0.003(2) -0.001(2)
N25 0.031(3) 0.033(3) 0.036(3) 0.006(2) -0.003(2) -0.002(2)
N47 0.039(3) 0.033(3) 0.032(3) 0.000(2) 0.002(2) -0.002(2)
C68 0.028(4) 0.038(4) 0.035(4) -0.003(3) -0.006(3) 0.006(3)
C44 0.029(4) 0.035(3) 0.036(4) 0.004(3) 0.002(3) 0.001(3)
C73 0.030(3) 0.033(3) 0.032(3) -0.004(3) 0.000(3) 0.004(3)
C71 0.032(4) 0.032(3) 0.030(3) 0.003(3) 0.002(3) 0.002(3)
C74 0.037(4) 0.037(4) 0.036(4) 0.000(3) 0.001(3) -0.002(3)
C23 0.035(4) 0.038(4) 0.029(3) -0.001(3) -0.001(3) -0.001(3)
C2 0.035(4) 0.042(4) 0.027(3) -0.001(3) 0.002(3) -0.001(3)
C45 0.032(4) 0.042(4) 0.032(4) 0.001(3) -0.001(3) 0.003(3)
C4 0.047(4) 0.040(4) 0.033(4) 0.000(3) 0.000(3) -0.010(3)
C13 0.031(4) 0.033(4) 0.041(4) 0.002(3) -0.002(3) 0.002(3)
C50 0.034(4) 0.047(4) 0.032(3) 0.007(3) 0.001(3) -0.007(3)
C28 0.035(4) 0.030(3) 0.030(3) 0.003(3) -0.001(3) -0.003(3)
C77 0.033(4) 0.038(4) 0.041(4) -0.004(3) 0.005(3) -0.003(3)
C40 0.032(4) 0.030(3) 0.045(4) 0.003(3) 0.003(3) 0.000(3)
C39 0.029(3) 0.035(4) 0.041(4) 0.001(3) -0.001(3) 0.005(3)
C75 0.036(4) 0.036(3) 0.040(4) 0.001(3) -0.005(3) 0.004(3)
C26 0.030(4) 0.036(4) 0.036(4) -0.003(3) -0.004(3) -0.003(3)
C41 0.030(4) 0.036(4) 0.050(4) -0.002(3) 0.002(3) 0.002(3)
C19 0.036(4) 0.038(4) 0.038(4) 0.005(3) 0.000(3) -0.004(3)
C32 0.039(4) 0.040(4) 0.038(4) -0.004(3) -0.003(3) 0.004(3)
C7 0.036(4) 0.031(3) 0.037(4) -0.001(3) 0.000(3) -0.005(3)
C48 0.033(4) 0.038(4) 0.033(4) 0.004(3) 0.004(3) -0.003(3)
C6 0.037(4) 0.042(4) 0.037(4) -0.001(3) 0.000(3) -0.006(3)
C8 0.039(4) 0.040(4) 0.033(4) 0.000(3) 0.002(3) 0.002(3)
C72 0.033(4) 0.044(4) 0.032(4) -0.005(3) -0.004(3) -0.005(3)
C43 0.035(4) 0.040(4) 0.037(4) -0.004(3) 0.005(3) 0.003(3)
C33 0.034(4) 0.035(3) 0.031(3) 0.003(3) -0.003(3) 0.001(3)
C17 0.033(4) 0.039(4) 0.043(4) -0.001(3) -0.001(3) 0.003(3)
C82 0.035(4) 0.042(4) 0.047(4) -0.005(3) 0.006(3) -0.004(3)
C76 0.037(4) 0.036(4) 0.043(4) -0.003(3) -0.003(3) 0.005(3)
C31 0.045(4) 0.042(4) 0.032(4) -0.011(3) -0.009(3) 0.001(3)
C30 0.040(4) 0.040(4) 0.038(4) -0.003(3) 0.000(3) 0.002(3)
C79 0.035(4) 0.039(4) 0.042(4) 0.000(3) 0.005(3) 0.007(3)
C78 0.035(4) 0.036(4) 0.034(4) 0.002(3) 0.000(3) 0.005(3)
C3 0.041(4) 0.040(4) 0.036(4) -0.001(3) -0.001(3) 0.000(3)
C14 0.040(4) 0.048(4) 0.041(4) 0.001(3) -0.006(3) -0.003(3)
C29 0.037(4) 0.037(4) 0.037(4) 0.006(3) 0.002(3) 0.003(3)
C34 0.035(4) 0.043(4) 0.035(4) -0.005(3) 0.000(3) 0.008(3)
C55 0.034(4) 0.056(5) 0.038(4) 0.009(3) 0.000(3) -0.002(3)
C27 0.034(4) 0.048(4) 0.037(4) 0.005(3) -0.001(3) -0.004(3)
C15 0.050(5) 0.037(4) 0.046(4) 0.003(3) -0.008(4) -0.001(3)
C81 0.048(5) 0.046(4) 0.044(4) 0.002(3) 0.003(3) 0.002(3)
C22 0.046(4) 0.050(4) 0.041(4) -0.001(3) 0.003(3) 0.013(3)
C20 0.049(4) 0.045(4) 0.047(5) -0.008(3) -0.007(4) -0.003(3)
C51 0.045(4) 0.047(4) 0.036(4) 0.003(3) 0.001(3) -0.008(3)
C18 0.035(4) 0.037(4) 0.042(4) -0.001(3) -0.005(3) 0.004(3)
C21 0.044(5) 0.054(5) 0.045(4) -0.009(4) -0.007(4) 0.008(3)
C11 0.034(4) 0.040(4) 0.047(4) -0.002(3) -0.004(3) 0.002(3)
C35 0.038(4) 0.058(5) 0.049(5) -0.013(4) -0.001(3) 0.010(3)
C57 0.045(5) 0.054(5) 0.059(5) 0.014(4) 0.006(4) 0.007(4)
C52 0.054(5) 0.053(4) 0.042(4) -0.002(4) 0.000(4) -0.018(4)
C53 0.045(5) 0.074(5) 0.040(4) 0.005(4) -0.006(4) -0.020(4)
C12 0.047(5) 0.052(5) 0.047(4) -0.003(4) 0.003(3) 0.009(4)
C56 0.039(4) 0.052(5) 0.046(4) 0.009(4) 0.004(3) 0.002(3)
C16 0.038(4) 0.046(4) 0.047(4) 0.011(3) -0.003(3) -0.001(3)
C37 0.041(4) 0.064(5) 0.043(4) -0.013(4) -0.010(3) 0.009(4)
C49 0.047(5) 0.042(4) 0.045(4) 0.004(3) -0.005(3) 0.001(3)
C80 0.053(5) 0.053(4) 0.040(4) 0.003(3) 0.001(3) 0.014(4)
C54 0.039(4) 0.068(5) 0.046(4) 0.019(4) 0.003(3) -0.001(4)
C67 0.058(5) 0.047(4) 0.043(4) -0.001(3) 0.001(4) 0.004(4)
C59 0.034(4) 0.088(7) 0.056(5) 0.019(5) -0.007(4) -0.008(4)
C36 0.029(4) 0.079(6) 0.061(5) -0.013(4) -0.010(4) 0.007(4)
C62 0.044(4) 0.047(4) 0.068(5) -0.005(4) 0.002(4) -0.003(3)
C63 0.041(4) 0.041(4) 0.058(5) 0.006(3) 0.002(3) 0.001(3)
C58 0.040(5) 0.091(7) 0.063(6) 0.028(5) 0.007(4) 0.014(5)
C66 0.093(7) 0.066(5) 0.048(5) -0.007(4) -0.019(5) 0.023(5)

loop_
_atom_type_symbol
_atom_type_description
_atom_type_scat_dispersion_real
_atom_type_scat_dispersion_imag
_atom_type_scat_source
C C 0.0181 0.0091 'International Tables Vol C Tables 4.2.6.8 and 6.1.1.4'
H H 0.0000 0.0000 'International Tables Vol C Tables 4.2.6.8 and 6.1.1.4'
N N 0.0311 0.0180 'International Tables Vol C Tables 4.2.6.8 and 6.1.1.4'
O O 0.0492 0.0322 'International Tables Vol C Tables 4.2.6.8 and 6.1.1.4'
S S 0.3331 0.5567 'International Tables Vol C Tables 4.2.6.8 and 6.1.1.4'

loop_
_geom_angle_atom_site_label_1
_geom_angle_atom_site_label_2
_geom_angle_atom_site_label_3
_geom_angle
_geom_angle_site_symmetry_1
_geom_angle_site_symmetry_3
_geom_angle_publ_flag
O60 S61 C62 105.5(4) . . ?
O60 S61 C63 105.8(3) . . ?
C62 S61 C63 97.7(4) . . ?
O65 S64 C67 106.4(3) . . ?
O65 S64 C66 106.2(4) . . ?
C66 S64 C67 96.4(4) . . ?
C4 O5 H5 109.5 . . ?
C41 O42 H42 109.5 . . ?
S61 O60 H60 109.5 . . ?
C39 N38 C44 115.6(5) . . ?
C68 N70 H70 120.6 . . ?
C68 N70 C71 118.9(5) . . ?
C71 N70 H70 120.6 . . ?
S64 O65 H65 109.5 . . ?
C7 N1 C2 115.1(5) . . ?
C8 N10 H10 119.6 . . ?
C8 N10 C11 120.8(5) . . ?
C11 N10 H10 119.6 . . ?
C23 N25 H25 120.4 . . ?
C23 N25 C26 119.3(5) . . ?
C26 N25 H25 120.4 . . ?
C45 N47 H47 118.4 . . ?
C45 N47 C48 123.3(5) . . ?
C48 N47 H47 118.4 . . ?
O69 C68 N70 123.2(6) . . ?
O69 C68 C39 120.7(6) . . ?
N70 C68 C39 116.1(6) . . ?
N38 C44 C45 117.3(5) . . ?
N38 C44 C43 124.4(6) . . ?
C43 C44 C45 118.2(6) . . ?
C74 C73 C71 120.0(6) . . ?
C74 C73 C78 119.1(6) . . ?
C78 C73 C71 120.7(5) . . ?
N70 C71 C73 111.3(5) . . ?
N70 C71 H71 107.7 . . ?
N70 C71 C72 111.2(5) . . ?
C73 C71 H71 107.7 . . ?
C73 C71 C72 111.1(5) . . ?
C72 C71 H71 107.7 . . ?
C73 C74 H74 118.9 . . ?
C73 C74 C75 122.3(6) . . ?
C75 C74 H74 118.9 . . ?
O24 C23 N25 123.4(6) . . ?
O24 C23 C2 120.3(6) . . ?
N25 C23 C2 116.3(6) . . ?
N1 C2 C23 116.5(5) . . ?
N1 C2 C3 125.4(6) . . ?
C3 C2 C23 118.1(6) . . ?
O46 C45 N47 124.3(6) . . ?
O46 C45 C44 120.5(6) . . ?
N47 C45 C44 115.2(6) . . ?
O5 C4 C6 117.9(6) . . ?
O5 C4 C3 123.2(6) . . ?
C6 C4 C3 118.9(6) . . ?
C14 C13 C18 118.6(6) . . ?
C14 C13 C11 121.4(6) . . ?
C18 C13 C11 119.9(6) . . ?
C55 C50 C48 120.2(6) . . ?
C51 C50 C48 120.4(6) . . ?
C51 C50 C55 119.5(6) . . ?
C33 C28 C26 120.5(6) . . ?
C29 C28 C26 120.4(6) . . ?
C29 C28 C33 119.0(6) . . ?
C82 C77 C78 118.6(6) . . ?
C76 C77 C82 122.2(6) . . ?
C76 C77 C78 119.2(6) . . ?
C39 C40 H40 121.1 . . ?
C39 C40 C41 117.9(6) . . ?
C41 C40 H40 121.1 . . ?
N38 C39 C68 116.5(6) . . ?
N38 C39 C40 125.6(6) . . ?
C40 C39 C68 117.9(6) . . ?
C74 C75 H75 120.3 . . ?
C76 C75 C74 119.5(6) . . ?
C76 C75 H75 120.3 . . ?
N25 C26 C28 112.4(5) . . ?
N25 C26 H26 107.5 . . ?
N25 C26 C27 110.0(5) . . ?
C28 C26 H26 107.5 . . ?
C28 C26 C27 111.6(5) . . ?
C27 C26 H26 107.5 . . ?
O42 C41 C40 124.6(6) . . ?
O42 C41 C43 117.0(6) . . ?
C40 C41 C43 118.4(6) . . ?
C20 C19 H19 119.3 . . ?
C20 C19 C18 121.4(7) . . ?
C18 C19 H19 119.3 . . ?
C33 C32 C31 120.1(6) . . ?
C33 C32 C37 119.5(6) . . ?
C37 C32 C31 120.4(6) . . ?
N1 C7 C6 124.5(6) . . ?
N1 C7 C8 117.9(5) . . ?
C6 C7 C8 117.7(6) . . ?
N47 C48 C50 110.4(5) . . ?
N47 C48 H48 107.2 . . ?
N47 C48 C49 109.3(5) . . ?
C50 C48 H48 107.2 . . ?
C50 C48 C49 115.1(6) . . ?
C49 C48 H48 107.2 . . ?
C4 C6 C7 118.4(6) . . ?
C4 C6 H6 120.8 . . ?
C7 C6 H6 120.8 . . ?
O9 C8 N10 123.9(6) . . ?
O9 C8 C7 120.2(6) . . ?
N10 C8 C7 115.9(6) . . ?
C71 C72 H72A 109.5 . . ?
C71 C72 H72B 109.5 . . ?
C71 C72 H72C 109.5 . . ?
H72A C72 H72B 109.5 . . ?
H72A C72 H72C 109.5 . . ?
H72B C72 H72C 109.5 . . ?
C44 C43 C41 118.1(6) . . ?
C44 C43 H43 121.0 . . ?
C41 C43 H43 121.0 . . ?
C32 C33 C28 119.1(6) . . ?
C32 C33 C34 118.1(6) . . ?
C34 C33 C28 122.8(6) . . ?
C22 C17 C18 119.6(6) . . ?
C16 C17 C22 121.6(7) . . ?
C16 C17 C18 118.8(6) . . ?
C77 C82 H82 119.5 . . ?
C81 C82 C77 121.1(7) . . ?
C81 C82 H82 119.5 . . ?
C77 C76 H76 119.4 . . ?
C75 C76 C77 121.2(6) . . ?
C75 C76 H76 119.4 . . ?
C32 C31 H31 120.1 . . ?
C30 C31 C32 119.8(6) . . ?
C30 C31 H31 120.1 . . ?
C31 C30 H30 119.9 . . ?
C31 C30 C29 120.1(6) . . ?
C29 C30 H30 119.9 . . ?
C78 C79 H79 119.4 . . ?
C80 C79 H79 119.4 . . ?
C80 C79 C78 121.3(6) . . ?
C77 C78 C73 118.6(6) . . ?
C79 C78 C73 123.1(6) . . ?
C79 C78 C77 118.3(6) . . ?
C2 C3 C4 117.8(6) . . ?
C2 C3 H3 121.1 . . ?
C4 C3 H3 121.1 . . ?
C13 C14 H14 118.4 . . ?
C13 C14 C15 123.1(7) . . ?
C15 C14 H14 118.4 . . ?
C28 C29 C30 121.8(6) . . ?
C28 C29 H29 119.1 . . ?
C30 C29 H29 119.1 . . ?
C33 C34 H34 119.6 . . ?
C35 C34 C33 120.8(6) . . ?
C35 C34 H34 119.6 . . ?
C50 C55 C54 119.1(7) . . ?
C56 C55 C50 123.3(6) . . ?
C56 C55 C54 117.5(7) . . ?
C26 C27 H27A 109.5 . . ?
C26 C27 H27B 109.5 . . ?
C26 C27 H27C 109.5 . . ?
H27A C27 H27B 109.5 . . ?
H27A C27 H27C 109.5 . . ?
H27B C27 H27C 109.5 . . ?
C14 C15 H15 120.6 . . ?
C16 C15 C14 118.8(7) . . ?
C16 C15 H15 120.6 . . ?
C82 C81 H81 119.8 . . ?
C82 C81 C80 120.4(7) . . ?
C80 C81 H81 119.8 . . ?
C17 C22 H22 119.8 . . ?
C21 C22 C17 120.4(7) . . ?
C21 C22 H22 119.8 . . ?
C19 C20 H20 119.6 . . ?
C19 C20 C21 120.7(7) . . ?
C21 C20 H20 119.6 . . ?
C50 C51 H51 119.4 . . ?
C50 C51 C52 121.2(7) . . ?
C52 C51 H51 119.4 . . ?
C13 C18 C17 119.2(6) . . ?
C19 C18 C13 123.1(6) . . ?
C19 C18 C17 117.7(6) . . ?
C22 C21 C20 120.1(7) . . ?
C22 C21 H21 119.9 . . ?
C20 C21 H21 119.9 . . ?
N10 C11 C13 111.1(5) . . ?
N10 C11 H11 107.2 . . ?
N10 C11 C12 108.5(6) . . ?
C13 C11 H11 107.2 . . ?
C13 C11 C12 115.2(6) . . ?
C12 C11 H11 107.2 . . ?
C34 C35 H35 119.7 . . ?
C34 C35 C36 120.5(7) . . ?
C36 C35 H35 119.7 . . ?
C56 C57 H57 120.0 . . ?
C56 C57 C58 120.0(8) . . ?
C58 C57 H57 120.0 . . ?
C51 C52 H52 119.9 . . ?
C53 C52 C51 120.2(7) . . ?
C53 C52 H52 119.9 . . ?
C52 C53 H53 119.4 . . ?
C52 C53 C54 121.3(7) . . ?
C54 C53 H53 119.4 . . ?
C11 C12 H12A 109.5 . . ?
C11 C12 H12B 109.5 . . ?
C11 C12 H12C 109.5 . . ?
H12A C12 H12B 109.5 . . ?
H12A C12 H12C 109.5 . . ?
H12B C12 H12C 109.5 . . ?
C55 C56 H56 119.3 . . ?
C57 C56 C55 121.5(7) . . ?
C57 C56 H56 119.3 . . ?
C17 C16 H16 119.3 . . ?
C15 C16 C17 121.4(7) . . ?
C15 C16 H16 119.3 . . ?
C32 C37 H37 119.6 . . ?
C36 C37 C32 120.9(7) . . ?
C36 C37 H37 119.6 . . ?
C48 C49 H49A 109.5 . . ?
C48 C49 H49B 109.5 . . ?
C48 C49 H49C 109.5 . . ?
H49A C49 H49B 109.5 . . ?
H49A C49 H49C 109.5 . . ?
H49B C49 H49C 109.5 . . ?
C79 C80 C81 120.3(7) . . ?
C79 C80 H80 119.9 . . ?
C81 C80 H80 119.9 . . ?
C55 C54 C53 118.7(7) . . ?
C59 C54 C55 120.1(8) . . ?
C59 C54 C53 121.2(7) . . ?
S64 C67 H67A 109.5 . . ?
S64 C67 H67B 109.5 . . ?
S64 C67 H67C 109.5 . . ?
H67A C67 H67B 109.5 . . ?
H67A C67 H67C 109.5 . . ?
H67B C67 H67C 109.5 . . ?
C54 C59 H59 120.0 . . ?
C58 C59 C54 120.1(8) . . ?
C58 C59 H59 120.0 . . ?
C35 C36 H36 119.9 . . ?
C37 C36 C35 120.2(7) . . ?
C37 C36 H36 119.9 . . ?
S61 C62 H62A 109.5 . . ?
S61 C62 H62B 109.5 . . ?
S61 C62 H62C 109.5 . . ?
H62A C62 H62B 109.5 . . ?
H62A C62 H62C 109.5 . . ?
H62B C62 H62C 109.5 . . ?
S61 C63 H63A 109.5 . . ?
S61 C63 H63B 109.5 . . ?
S61 C63 H63C 109.5 . . ?
H63A C63 H63B 109.5 . . ?
H63A C63 H63C 109.5 . . ?
H63B C63 H63C 109.5 . . ?
C57 C58 H58 119.7 . . ?
C59 C58 C57 120.7(8) . . ?
C59 C58 H58 119.7 . . ?
S64 C66 H66A 109.5 . . ?
S64 C66 H66B 109.5 . . ?
S64 C66 H66C 109.5 . . ?
H66A C66 H66B 109.5 . . ?
H66A C66 H66C 109.5 . . ?
H66B C66 H66C 109.5 . . ?

loop_
_geom_bond_atom_site_label_1
_geom_bond_atom_site_label_2
_geom_bond_distance
_geom_bond_site_symmetry_2
_geom_bond_publ_flag
S61 O60 1.495(5) . ?
S61 C62 1.770(8) . ?
S61 C63 1.773(7) . ?
S64 O65 1.492(5) . ?
S64 C67 1.782(7) . ?
S64 C66 1.777(8) . ?
O46 C45 1.236(7) . ?
O69 C68 1.239(8) . ?
O24 C23 1.239(7) . ?
O5 H5 0.8400 . ?
O5 C4 1.352(8) . ?
O9 C8 1.233(8) . ?
O42 H42 0.8400 . ?
O42 C41 1.348(8) . ?
O60 H60 0.8400 . ?
N38 C44 1.347(8) . ?
N38 C39 1.332(8) . ?
N70 H70 0.8800 . ?
N70 C68 1.335(8) . ?
N70 C71 1.476(8) . ?
O65 H65 0.8400 . ?
N1 C2 1.350(8) . ?
N1 C7 1.340(8) . ?
N10 H10 0.8800 . ?
N10 C8 1.347(8) . ?
N10 C11 1.468(8) . ?
N25 H25 0.8800 . ?
N25 C23 1.339(8) . ?
N25 C26 1.465(8) . ?
N47 H47 0.8800 . ?
N47 C45 1.339(8) . ?
N47 C48 1.462(8) . ?
C68 C39 1.523(9) . ?
C44 C45 1.510(9) . ?
C44 C43 1.390(9) . ?
C73 C71 1.519(8) . ?
C73 C74 1.364(9) . ?
C73 C78 1.439(9) . ?
C71 H71 1.0000 . ?
C71 C72 1.531(8) . ?
C74 H74 0.9500 . ?
C74 C75 1.410(9) . ?
C23 C2 1.524(9) . ?
C2 C3 1.382(9) . ?
C4 C6 1.386(9) . ?
C4 C3 1.389(9) . ?
C13 C14 1.361(9) . ?
C13 C18 1.427(9) . ?
C13 C11 1.523(9) . ?
C50 C48 1.524(9) . ?
C50 C55 1.422(9) . ?
C50 C51 1.370(9) . ?
C28 C26 1.514(9) . ?
C28 C33 1.428(9) . ?
C28 C29 1.373(9) . ?
C77 C82 1.424(9) . ?
C77 C76 1.415(9) . ?
C77 C78 1.432(9) . ?
C40 H40 0.9500 . ?
C40 C39 1.388(9) . ?
C40 C41 1.391(9) . ?
C75 H75 0.9500 . ?
C75 C76 1.365(9) . ?
C26 H26 1.0000 . ?
C26 C27 1.524(9) . ?
C41 C43 1.409(9) . ?
C19 H19 0.9500 . ?
C19 C20 1.364(10) . ?
C19 C18 1.420(9) . ?
C32 C33 1.413(9) . ?
C32 C31 1.425(9) . ?
C32 C37 1.418(9) . ?
C7 C6 1.396(9) . ?
C7 C8 1.502(9) . ?
C48 H48 1.0000 . ?
C48 C49 1.531(9) . ?
C6 H6 0.9500 . ?
C72 H72A 0.9800 . ?
C72 H72B 0.9800 . ?
C72 H72C 0.9800 . ?
C43 H43 0.9500 . ?
C33 C34 1.422(9) . ?
C17 C22 1.426(10) . ?
C17 C18 1.428(9) . ?
C17 C16 1.419(9) . ?
C82 H82 0.9500 . ?
C82 C81 1.364(10) . ?
C76 H76 0.9500 . ?
C31 H31 0.9500 . ?
C31 C30 1.366(9) . ?
C30 H30 0.9500 . ?
C30 C29 1.413(9) . ?
C79 H79 0.9500 . ?
C79 C78 1.416(9) . ?
C79 C80 1.372(9) . ?
C3 H3 0.9500 . ?
C14 H14 0.9500 . ?
C14 C15 1.411(10) . ?
C29 H29 0.9500 . ?
C34 H34 0.9500 . ?
C34 C35 1.371(9) . ?
C55 C56 1.420(10) . ?
C55 C54 1.426(10) . ?
C27 H27A 0.9800 . ?
C27 H27B 0.9800 . ?
C27 H27C 0.9800 . ?
C15 H15 0.9500 . ?
C15 C16 1.359(10) . ?
C81 H81 0.9500 . ?
C81 C80 1.404(10) . ?
C22 H22 0.9500 . ?
C22 C21 1.365(10) . ?
C20 H20 0.9500 . ?
C20 C21 1.410(10) . ?
C51 H51 0.9500 . ?
C51 C52 1.424(10) . ?
C21 H21 0.9500 . ?
C11 H11 1.0000 . ?
C11 C12 1.534(9) . ?
C35 H35 0.9500 . ?
C35 C36 1.402(11) . ?
C57 H57 0.9500 . ?
C57 C56 1.375(10) . ?
C57 C58 1.409(12) . ?
C52 H52 0.9500 . ?
C52 C53 1.331(11) . ?
C53 H53 0.9500 . ?
C53 C54 1.429(11) . ?
C12 H12A 0.9800 . ?
C12 H12B 0.9800 . ?
C12 H12C 0.9800 . ?
C56 H56 0.9500 . ?
C16 H16 0.9500 . ?
C37 H37 0.9500 . ?
C37 C36 1.359(10) . ?
C49 H49A 0.9800 . ?
C49 H49B 0.9800 . ?
C49 H49C 0.9800 . ?
C80 H80 0.9500 . ?
C54 C59 1.420(11) . ?
C67 H67A 0.9800 . ?
C67 H67B 0.9800 . ?
C67 H67C 0.9800 . ?
C59 H59 0.9500 . ?
C59 C58 1.368(13) . ?
C36 H36 0.9500 . ?
C62 H62A 0.9800 . ?
C62 H62B 0.9800 . ?
C62 H62C 0.9800 . ?
C63 H63A 0.9800 . ?
C63 H63B 0.9800 . ?
C63 H63C 0.9800 . ?
C58 H58 0.9500 . ?
C66 H66A 0.9800 . ?
C66 H66B 0.9800 . ?
C66 H66C 0.9800 . ?

loop_
_geom_hbond_atom_site_label_D
_geom_hbond_atom_site_label_H
_geom_hbond_atom_site_label_A
_geom_hbond_distance_DH
_geom_hbond_distance_HA
_geom_hbond_distance_DA
_geom_hbond_angle_DHA
_geom_hbond_site_symmetry_A
O5 H5 O60 0.84 1.81 2.634(7) 168.4 .
O42 H42 O65 0.84 1.85 2.648(7) 158.3 .
N70 H70 O24_$1 0.88 2.13 2.972(7) 160.4 3_656
N10 H10 O69 0.88 2.12 2.951(7) 158.0 .
N25 H25 O69 0.88 2.11 2.963(7) 163.6 .
N47 H47 O24_$1 0.88 2.16 2.988(7) 156.0 3_656
C75 H75 O9_$2 0.95 2.26 3.034(8) 138.1 3_556

loop_
_geom_torsion_atom_site_label_1
_geom_torsion_atom_site_label_2
_geom_torsion_atom_site_label_3
_geom_torsion_atom_site_label_4
_geom_torsion
_geom_torsion_site_symmetry_1
_geom_torsion_site_symmetry_2
_geom_torsion_site_symmetry_3
_geom_torsion_site_symmetry_4
_geom_torsion_publ_flag
O69 C68 C39 N38 179.4(6) . . . . ?
O69 C68 C39 C40 -2.6(9) . . . . ?
O24 C23 C2 N1 179.0(6) . . . . ?
O24 C23 C2 C3 -1.2(9) . . . . ?
O5 C4 C6 C7 -178.5(6) . . . . ?
O5 C4 C3 C2 178.4(6) . . . . ?
O42 C41 C43 C44 -177.9(6) . . . . ?
N38 C44 C45 O46 179.3(6) . . . . ?
N38 C44 C45 N47 -0.4(8) . . . . ?
N38 C44 C43 C41 -0.6(10) . . . . ?
N70 C68 C39 N38 -3.7(8) . . . . ?
N70 C68 C39 C40 174.3(6) . . . . ?
N1 C2 C3 C4 -1.1(10) . . . . ?
N1 C7 C6 C4 1.0(10) . . . . ?
N1 C7 C8 O9 -177.2(6) . . . . ?
N1 C7 C8 N10 1.4(9) . . . . ?
N25 C23 C2 N1 -2.4(8) . . . . ?
N25 C23 C2 C3 177.4(6) . . . . ?
C68 N70 C71 C73 -83.4(7) . . . . ?
C68 N70 C71 C72 152.1(5) . . . . ?
C44 N38 C39 C68 178.4(5) . . . . ?
C44 N38 C39 C40 0.6(9) . . . . ?
C73 C74 C75 C76 1.4(10) . . . . ?
C71 N70 C68 O69 2.2(9) . . . . ?
C71 N70 C68 C39 -174.6(5) . . . . ?
C71 C73 C74 C75 179.0(6) . . . . ?
C71 C73 C78 C77 -178.7(6) . . . . ?
C71 C73 C78 C79 2.8(9) . . . . ?
C74 C73 C71 N70 -36.4(8) . . . . ?
C74 C73 C71 C72 88.2(7) . . . . ?
C74 C73 C78 C77 5.0(9) . . . . ?
C74 C73 C78 C79 -173.5(6) . . . . ?
C74 C75 C76 C77 1.6(10) . . . . ?
C23 N25 C26 C28 -87.6(7) . . . . ?
C23 N25 C26 C27 147.4(6) . . . . ?
C23 C2 C3 C4 179.1(6) . . . . ?
C2 N1 C7 C6 -2.0(9) . . . . ?
C2 N1 C7 C8 178.3(5) . . . . ?
C45 N47 C48 C50 -124.8(7) . . . . ?
C45 N47 C48 C49 107.6(7) . . . . ?
C45 C44 C43 C41 -179.6(6) . . . . ?
C13 C14 C15 C16 0.9(11) . . . . ?
C50 C55 C56 C57 174.2(7) . . . . ?
C50 C55 C54 C53 1.5(10) . . . . ?
C50 C55 C54 C59 -177.5(7) . . . . ?
C50 C51 C52 C53 0.8(11) . . . . ?
C28 C33 C34 C35 178.9(7) . . . . ?
C77 C82 C81 C80 -0.9(11) . . . . ?
C40 C41 C43 C44 0.6(9) . . . . ?
C39 N38 C44 C45 179.0(5) . . . . ?
C39 N38 C44 C43 0.0(9) . . . . ?
C39 C40 C41 O42 178.4(6) . . . . ?
C39 C40 C41 C43 -0.1(9) . . . . ?
C26 N25 C23 O24 3.4(9) . . . . ?
C26 N25 C23 C2 -175.2(5) . . . . ?
C26 C28 C33 C32 -179.6(6) . . . . ?
C26 C28 C33 C34 2.2(9) . . . . ?
C26 C28 C29 C30 -179.7(6) . . . . ?
C41 C40 C39 N38 -0.6(10) . . . . ?
C41 C40 C39 C68 -178.3(6) . . . . ?
C19 C20 C21 C22 -1.5(11) . . . . ?
C32 C33 C34 C35 0.6(10) . . . . ?
C32 C31 C30 C29 1.9(10) . . . . ?
C32 C37 C36 C35 -0.8(13) . . . . ?
C7 N1 C2 C23 -178.1(5) . . . . ?
C7 N1 C2 C3 2.1(9) . . . . ?
C48 N47 C45 O46 6.0(10) . . . . ?
C48 N47 C45 C44 -174.3(5) . . . . ?
C48 C50 C55 C56 3.6(10) . . . . ?
C48 C50 C55 C54 179.9(6) . . . . ?
C48 C50 C51 C52 178.9(6) . . . . ?
C6 C4 C3 C2 -0.1(9) . . . . ?
C6 C7 C8 O9 3.1(10) . . . . ?
C6 C7 C8 N10 -178.4(6) . . . . ?
C8 N10 C11 C13 -132.4(6) . . . . ?
C8 N10 C11 C12 100.0(7) . . . . ?
C8 C7 C6 C4 -179.3(6) . . . . ?
C43 C44 C45 O46 -1.7(9) . . . . ?
C43 C44 C45 N47 178.6(6) . . . . ?
C33 C28 C26 N25 149.1(6) . . . . ?
C33 C28 C26 C27 -86.8(7) . . . . ?
C33 C28 C29 C30 -2.2(9) . . . . ?
C33 C32 C31 C30 -1.1(10) . . . . ?
C33 C32 C37 C36 2.5(11) . . . . ?
C33 C34 C35 C36 1.1(11) . . . . ?
C17 C22 C21 C20 -1.2(11) . . . . ?
C82 C77 C76 C75 175.5(6) . . . . ?
C82 C77 C78 C73 -179.0(6) . . . . ?
C82 C77 C78 C79 -0.4(9) . . . . ?
C82 C81 C80 C79 -0.3(11) . . . . ?
C76 C77 C82 C81 -175.5(6) . . . . ?
C76 C77 C78 C73 -2.2(9) . . . . ?
C76 C77 C78 C79 176.3(6) . . . . ?
C31 C32 C33 C28 -1.3(9) . . . . ?
C31 C32 C33 C34 177.0(6) . . . . ?
C31 C32 C37 C36 -176.8(7) . . . . ?
C31 C30 C29 C28 -0.2(10) . . . . ?
C78 C73 C71 N70 147.3(6) . . . . ?
C78 C73 C71 C72 -88.1(7) . . . . ?
C78 C73 C74 C75 -4.7(9) . . . . ?
C78 C77 C82 C81 1.2(10) . . . . ?
C78 C77 C76 C75 -1.1(10) . . . . ?
C78 C79 C80 C81 1.1(11) . . . . ?
C3 C4 C6 C7 0.2(10) . . . . ?
C14 C13 C18 C19 -176.6(6) . . . . ?
C14 C13 C18 C17 1.1(10) . . . . ?
C14 C13 C11 N10 -113.5(7) . . . . ?
C14 C13 C11 C12 10.5(10) . . . . ?
C14 C15 C16 C17 1.0(11) . . . . ?
C29 C28 C26 N25 -33.5(8) . . . . ?
C29 C28 C26 C27 90.6(7) . . . . ?
C29 C28 C33 C32 3.0(9) . . . . ?
C29 C28 C33 C34 -175.3(6) . . . . ?
C34 C35 C36 C37 -1.0(13) . . . . ?
C55 C50 C48 N47 70.2(7) . . . . ?
C55 C50 C48 C49 -165.5(6) . . . . ?
C55 C50 C51 C52 -2.1(10) . . . . ?
C55 C54 C59 C58 3.2(11) . . . . ?
C22 C17 C18 C13 -179.8(6) . . . . ?
C22 C17 C18 C19 -2.0(10) . . . . ?
C22 C17 C16 C15 178.7(7) . . . . ?
C20 C19 C18 C13 177.1(7) . . . . ?
C20 C19 C18 C17 -0.6(10) . . . . ?
C51 C50 C48 N47 -110.9(7) . . . . ?
C51 C50 C48 C49 13.5(9) . . . . ?
C51 C50 C55 C56 -175.4(6) . . . . ?
C51 C50 C55 C54 0.9(10) . . . . ?
C51 C52 C53 C54 1.8(11) . . . . ?
C18 C13 C14 C15 -1.9(10) . . . . ?
C18 C13 C11 N10 67.2(8) . . . . ?
C18 C13 C11 C12 -168.9(6) . . . . ?
C18 C19 C20 C21 2.4(10) . . . . ?
C18 C17 C22 C21 2.9(10) . . . . ?
C18 C17 C16 C15 -1.8(10) . . . . ?
C11 N10 C8 O9 4.3(10) . . . . ?
C11 N10 C8 C7 -174.1(6) . . . . ?
C11 C13 C14 C15 178.8(6) . . . . ?
C11 C13 C18 C19 2.8(10) . . . . ?
C11 C13 C18 C17 -179.6(6) . . . . ?
C52 C53 C54 C55 -2.9(11) . . . . ?
C52 C53 C54 C59 176.1(7) . . . . ?
C53 C54 C59 C58 -175.7(7) . . . . ?
C56 C55 C54 C53 178.0(6) . . . . ?
C56 C55 C54 C59 -0.9(10) . . . . ?
C56 C57 C58 C59 -0.7(12) . . . . ?
C16 C17 C22 C21 -177.6(7) . . . . ?
C16 C17 C18 C13 0.7(10) . . . . ?
C16 C17 C18 C19 178.5(6) . . . . ?
C37 C32 C33 C28 179.4(6) . . . . ?
C37 C32 C33 C34 -2.3(10) . . . . ?
C37 C32 C31 C30 178.2(7) . . . . ?
C80 C79 C78 C73 177.8(7) . . . . ?
C80 C79 C78 C77 -0.7(10) . . . . ?
C54 C55 C56 C57 -2.2(10) . . . . ?
C54 C59 C58 C57 -2.4(12) . . . . ?
C58 C57 C56 C55 3.0(11) . . . . ?
